data_1545821
loop_
_publ_author_name
'Mir, Niyaz A.'
'Dubey, Ritesh'
'Desiraju, Gautam R.'

_publ_section_title
;
 Four- and five-component molecular solids: crystal engineering strategies
 based on structural inequivalence
;
_journal_issue 2
_journal_name_full IUCrJ
_journal_page_first 96
_journal_page_last 101
_journal_paper_doi 10.1107/S2052252515023945
_journal_volume 3
_journal_year 2016
_chemical_formula_sum 'C75 H75 N8 O6'
_chemical_formula_weight 1184.43
_chemical_name_systematic
;
 ?
;
_space_group_crystal_system triclinic
_space_group_IT_number 2
_space_group_name_Hall '-P 1'
_space_group_name_H-M_alt 'P -1'
_symmetry_space_group_name_Hall '-P 1'
_symmetry_space_group_name_H-M 'P -1'
_atom_sites_solution_hydrogens mixed
_cell_angle_alpha 92.8500(10)
_cell_angle_beta 91.3470(10)
_cell_angle_gamma 93.3170(10)
_cell_formula_units_Z 1
_cell_length_a 7.4611(3)
_cell_length_b 8.7285(4)
_cell_length_c 23.6219(10)
_cell_measurement_temperature 150(2)
_cell_volume 1533.34(11)
_computing_structure_refinement 'SHELXL-2013 (Sheldrick, 2013)'
_diffrn_ambient_temperature 150(2)
_diffrn_measured_fraction_theta_full 0.997
_diffrn_measured_fraction_theta_max 0.996
_diffrn_measurement_device_type 'Bruker P4'
_diffrn_measurement_method '\w scans'
_diffrn_radiation_type MoK\a
_diffrn_radiation_wavelength 0.71073
_diffrn_reflns_av_R_equivalents 0.0233
_diffrn_reflns_av_unetI/netI 0.0173
_diffrn_reflns_Laue_measured_fraction_full 0.997
_diffrn_reflns_Laue_measured_fraction_max 0.996
_diffrn_reflns_limit_h_max 9
_diffrn_reflns_limit_h_min -9
_diffrn_reflns_limit_k_max 11
_diffrn_reflns_limit_k_min -11
_diffrn_reflns_limit_l_max 30
_diffrn_reflns_limit_l_min -30
_diffrn_reflns_number 39279
_diffrn_reflns_point_group_measured_fraction_full 0.997
_diffrn_reflns_point_group_measured_fraction_max 0.996
_diffrn_reflns_theta_full 25.242
_diffrn_reflns_theta_max 27.545
_diffrn_reflns_theta_min 3.197
_diffrn_source 'sealed tube'
_exptl_absorpt_coefficient_mu 0.082
_exptl_absorpt_correction_T_max 0.981
_exptl_absorpt_correction_T_min 0.969
_exptl_absorpt_correction_type analytical
_exptl_absorpt_process_details 'Bruker, AXS, 2006'
_exptl_crystal_colour 'Pale yellow'
_exptl_crystal_density_diffrn 1.283
_exptl_crystal_description Block
_exptl_crystal_F_000 629
_exptl_crystal_size_max 0.610
_exptl_crystal_size_mid 0.320
_exptl_crystal_size_min 0.240
_refine_diff_density_max 0.374
_refine_diff_density_min -0.280
_refine_diff_density_rms 0.048
_refine_ls_extinction_method none
_refine_ls_goodness_of_fit_ref 1.091
_refine_ls_hydrogen_treatment mixed
_refine_ls_matrix_type full
_refine_ls_number_parameters 434
_refine_ls_number_reflns 7056
_refine_ls_number_restraints 0
_refine_ls_restrained_S_all 1.091
_refine_ls_R_factor_all 0.0627
_refine_ls_R_factor_gt 0.0552
_refine_ls_shift/su_max 0.000
_refine_ls_shift/su_mean 0.000
_refine_ls_structure_factor_coef Fsqd
_refine_ls_weighting_details
;
 w=1/[\s^2^(Fo^2^)+(0.0472P)^2^+1.0870P]
 where P=(Fo^2^+2Fc^2^)/3
;
_refine_ls_weighting_scheme calc
_refine_ls_wR_factor_gt 0.1315
_refine_ls_wR_factor_ref 0.1356
_reflns_Friedel_coverage 0.000
_reflns_number_gt 6163
_reflns_number_total 7056
_reflns_threshold_expression 'I > 2\s(I)'
_cod_data_source_file hi5640.cif
_cod_data_source_block MRE_TMP_DPE-II_ACR
_cod_depositor_comments
;
The following automatic conversions were performed:

'_exptl_absorpt_correction_type' value 'Analytical' changed to
'analytical' according to
/home/data/users/saulius/crontab/automatic-downloads/rss-feeds/IUCr/lib/dictionaries/cif_core.dic
dictionary named 'cif_core.dic' version 2.4.2 from 2011-04-26.

Automatic conversion script
Id: cif_fix_values 4973 2017-02-22 13:04:09Z antanas 
;
_cod_database_code 1545821
_shelx_space_group_comment
;
The symmetry employed for this shelxl refinement is uniquely defined
by the following loop, which should always be used as a source of
symmetry information in preference to the above space-group names.
They are only intended as comments.
;
_shelx_estimated_absorpt_t_min 0.952
_shelx_estimated_absorpt_t_max 0.981
_shelxl_version_number 2013-2

loop_
_space_group_symop_operation_xyz
'x, y, z'
'-x, -y, -z'

loop_
_atom_site_label
_atom_site_type_symbol
_atom_site_fract_x
_atom_site_fract_y
_atom_site_fract_z
_atom_site_U_iso_or_equiv
_atom_site_adp_type
_atom_site_occupancy
_atom_site_site_symmetry_order
_atom_site_calc_flag
_atom_site_refinement_flags_posn
_atom_site_refinement_flags_adp
_atom_site_refinement_flags_occupancy
H22A H 1.073(3) 0.599(2) 0.4582(8) 0.034(5) Uiso 1 1 d . . .
H22B H 0.987(2) 0.425(2) 0.4444(8) 0.027(5) Uiso 1 1 d . . .
C1 C 0.05896(19) 1.09135(16) 0.38386(6) 0.0182(3) Uani 1 1 d . . .
C2 C 0.2036(2) 1.00323(16) 0.39709(6) 0.0186(3) Uani 1 1 d . . .
C3 C 0.3699(2) 1.02805(18) 0.37281(7) 0.0233(3) Uani 1 1 d . . .
H3 H 0.4667 0.9672 0.3823 0.028 Uiso 1 1 calc R U .
C4 C 0.3931(2) 1.14273(18) 0.33457(7) 0.0253(3) Uani 1 1 d . . .
H4 H 0.5071 1.1610 0.3183 0.030 Uiso 1 1 calc R U .
C5 C 0.2525(2) 1.23083(18) 0.31985(7) 0.0247(3) Uani 1 1 d . . .
H5 H 0.2693 1.3086 0.2934 0.030 Uiso 1 1 calc R U .
C6 C 0.0860(2) 1.20406(17) 0.34430(6) 0.0209(3) Uani 1 1 d . . .
C7 C -0.11880(19) 1.06719(18) 0.41171(6) 0.0217(3) Uani 1 1 d . . .
H7A H -0.1140 1.1216 0.4491 0.033 Uiso 1 1 calc R U .
H7B H -0.1448 0.9572 0.4161 0.033 Uiso 1 1 calc R U .
H7C H -0.2135 1.1071 0.3881 0.033 Uiso 1 1 calc R U .
C8 C 0.0808(2) 1.61215(18) 0.24794(7) 0.0258(3) Uani 1 1 d . . .
C9 C 0.0887(2) 1.70944(18) 0.20271(7) 0.0251(3) Uani 1 1 d . . .
C10 C -0.0320(2) 1.51123(18) 0.14223(7) 0.0249(3) Uani 1 1 d . . .
C11 C -0.0388(2) 1.41367(18) 0.18738(7) 0.0254(3) Uani 1 1 d . . .
C12 C 0.1431(3) 1.6651(2) 0.30693(8) 0.0387(4) Uani 1 1 d . . .
H12A H 0.1101 1.5854 0.3332 0.058 Uiso 1 1 calc R U .
H12B H 0.0861 1.7599 0.3181 0.058 Uiso 1 1 calc R U .
H12C H 0.2739 1.6845 0.3079 0.058 Uiso 1 1 calc R U .
C13 C 0.1584(3) 1.87401(19) 0.21062(9) 0.0378(4) Uani 1 1 d . . .
H13A H 0.1631 1.9203 0.1737 0.057 Uiso 1 1 calc R U .
H13B H 0.2792 1.8787 0.2280 0.057 Uiso 1 1 calc R U .
H13C H 0.0783 1.9304 0.2353 0.057 Uiso 1 1 calc R U .
C14 C -0.0966(3) 1.4577(2) 0.08351(7) 0.0366(4) Uani 1 1 d . . .
H14A H -0.0728 1.5400 0.0575 0.055 Uiso 1 1 calc R U .
H14B H -0.2260 1.4309 0.0836 0.055 Uiso 1 1 calc R U .
H14C H -0.0333 1.3672 0.0711 0.055 Uiso 1 1 calc R U .
C15 C -0.1078(3) 1.24893(19) 0.18044(9) 0.0385(4) Uani 1 1 d . . .
H15A H -0.0831 1.1970 0.2154 0.058 Uiso 1 1 calc R U .
H15B H -0.0479 1.1981 0.1488 0.058 Uiso 1 1 calc R U .
H15C H -0.2377 1.2440 0.1726 0.058 Uiso 1 1 calc R U .
C17 C 0.5907(2) 0.77840(18) 0.47965(7) 0.0245(3) Uani 1 1 d . . .
H17 H 0.5697 0.8763 0.4968 0.029 Uiso 1 1 calc R U .
C18 C 0.7589(2) 0.72284(17) 0.48693(7) 0.0239(3) Uani 1 1 d . . .
H18 H 0.8502 0.7822 0.5082 0.029 Uiso 1 1 calc R U .
C19 C 0.7935(2) 0.57950(17) 0.46291(6) 0.0201(3) Uani 1 1 d . . .
C20 C 0.6520(2) 0.49820(17) 0.43325(6) 0.0220(3) Uani 1 1 d . . .
H20 H 0.6679 0.3985 0.4168 0.026 Uiso 1 1 calc R U .
C21 C 0.4878(2) 0.56340(17) 0.42775(6) 0.0226(3) Uani 1 1 d . . .
H21 H 0.3934 0.5061 0.4071 0.027 Uiso 1 1 calc R U .
C22 C 0.9776(2) 0.51781(19) 0.46924(6) 0.0234(3) Uani 1 1 d . . .
N1 N 0.45545(17) 0.70285(15) 0.44996(5) 0.0224(3) Uani 1 1 d . . .
N2 N 0.0155(2) 1.46641(15) 0.23955(6) 0.0272(3) Uani 1 1 d . . .
N3 N 0.03111(19) 1.65743(15) 0.15070(6) 0.0262(3) Uani 1 1 d . . .
O1 O 0.17253(14) 0.89257(12) 0.43525(5) 0.0238(2) Uani 1 1 d . . .
H1 H 0.2591 0.8353 0.4358 0.036 Uiso 1 1 calc R U .
O2 O -0.05784(16) 1.28662(14) 0.33110(5) 0.0295(3) Uani 1 1 d . . .
H2 H -0.0331 1.3407 0.3036 0.044 Uiso 1 1 calc R U .
C23 C 0.5759(2) 0.5921(2) 0.23328(7) 0.0343(4) Uani 1 1 d . . .
C24 C 0.6406(3) 0.6229(3) 0.29041(8) 0.0488(5) Uani 1 1 d . . .
H24 H 0.6375 0.5424 0.3161 0.059 Uiso 1 1 calc R U .
C25 C 0.7055(3) 0.7639(3) 0.30811(10) 0.0548(6) Uani 1 1 d . . .
H25 H 0.7465 0.7828 0.3463 0.066 Uiso 1 1 calc R U .
C26 C 0.7134(3) 0.8842(3) 0.27056(10) 0.0514(6) Uani 1 1 d . . .
H26 H 0.7587 0.9838 0.2839 0.062 Uiso 1 1 calc R U .
C27 C 0.6568(3) 0.8600(2) 0.21509(10) 0.0446(5) Uani 1 1 d . . .
H27 H 0.6659 0.9420 0.1901 0.054 Uiso 1 1 calc R U .
C28 C 0.5842(2) 0.7118(2) 0.19454(8) 0.0333(4) Uani 1 1 d . . .
C29 C 0.5205(2) 0.6776(2) 0.13933(8) 0.0339(4) Uani 1 1 d . . .
H29 H 0.5228 0.7553 0.1125 0.041 Uiso 1 1 calc R U .
C30 C 0.4533(2) 0.5295(2) 0.12335(7) 0.0324(4) Uani 1 1 d . . .
C31 C 0.3917(3) 0.4845(3) 0.06710(8) 0.0450(5) Uani 1 1 d . . .
H31 H 0.3913 0.5584 0.0389 0.054 Uiso 1 1 calc R U .
C32 C 0.3338(3) 0.3374(3) 0.05361(10) 0.0587(7) Uani 1 1 d . . .
H32 H 0.2964 0.3083 0.0157 0.070 Uiso 1 1 calc R U .
C33 C 0.3284(4) 0.2270(3) 0.09495(11) 0.0646(8) Uani 1 1 d . . .
H33 H 0.2857 0.1245 0.0847 0.077 Uiso 1 1 calc R U .
C34 C 0.3831(3) 0.2647(2) 0.14931(10) 0.0516(6) Uani 1 1 d . . .
H34 H 0.3768 0.1891 0.1769 0.062 Uiso 1 1 calc R U .
C35 C 0.4501(2) 0.4177(2) 0.16524(8) 0.0335(4) Uani 1 1 d . . .
N4 N 0.5096(2) 0.44878(19) 0.21887(6) 0.0380(4) Uani 1 1 d . . .
C36 C 0.3269(4) 0.9247(4) -0.03392(14) 0.0263(6) Uani 0.5 1 d . . P
H36A H 0.4127 1.0092 -0.0210 0.039 Uiso 0.5 1 calc R U P
H36B H 0.3298 0.9105 -0.0753 0.039 Uiso 0.5 1 calc R U P
H36C H 0.3593 0.8300 -0.0167 0.039 Uiso 0.5 1 calc R U P
C37 C 0.1664(3) 0.9572(2) -0.01907(9) 0.0451(5) Uani 1 1 d . . .
C38 C 0.0928(3) 0.8914(2) 0.02825(9) 0.0498(6) Uani 1 1 d . . .
C39 C -0.0723(3) 0.9334(2) 0.04711(9) 0.0497(6) Uani 1 1 d . . .
O3 O -0.1319(3) 0.8653(3) 0.08669(10) 0.0319(5) Uani 0.5 1 d . . P
H3A H -0.0514 0.8146 0.1009 0.048 Uiso 0.5 1 calc R U P
O4 O 0.1701(4) 0.7986(3) 0.05950(11) 0.0371(6) Uani 0.5 1 d . . P
H4A H 0.0985 0.7674 0.0839 0.056 Uiso 0.5 1 calc R U P

loop_
_atom_site_aniso_label
_atom_site_aniso_U_11
_atom_site_aniso_U_22
_atom_site_aniso_U_33
_atom_site_aniso_U_23
_atom_site_aniso_U_13
_atom_site_aniso_U_12
C1 0.0208(7) 0.0180(7) 0.0156(6) -0.0014(5) -0.0013(5) 0.0024(5)
C2 0.0229(7) 0.0178(6) 0.0152(6) 0.0007(5) -0.0006(5) 0.0025(5)
C3 0.0216(7) 0.0246(7) 0.0248(8) 0.0035(6) 0.0011(6) 0.0081(6)
C4 0.0241(8) 0.0266(8) 0.0257(8) 0.0031(6) 0.0067(6) 0.0024(6)
C5 0.0316(8) 0.0211(7) 0.0222(7) 0.0053(6) 0.0036(6) 0.0031(6)
C6 0.0254(7) 0.0197(7) 0.0181(7) 0.0010(5) -0.0016(6) 0.0059(6)
C7 0.0182(7) 0.0250(7) 0.0219(7) 0.0016(6) -0.0013(5) 0.0024(6)
C8 0.0294(8) 0.0223(7) 0.0256(8) -0.0019(6) -0.0057(6) 0.0058(6)
C9 0.0244(8) 0.0197(7) 0.0313(8) 0.0008(6) -0.0012(6) 0.0030(6)
C10 0.0278(8) 0.0244(8) 0.0226(7) 0.0001(6) -0.0017(6) 0.0056(6)
C11 0.0307(8) 0.0192(7) 0.0262(8) -0.0002(6) -0.0026(6) 0.0031(6)
C12 0.0463(11) 0.0376(10) 0.0311(9) -0.0071(7) -0.0144(8) 0.0069(8)
C13 0.0358(10) 0.0208(8) 0.0564(12) -0.0004(8) 0.0017(8) -0.0007(7)
C14 0.0438(10) 0.0421(10) 0.0233(8) -0.0032(7) -0.0052(7) 0.0052(8)
C15 0.0526(12) 0.0199(8) 0.0420(10) -0.0018(7) -0.0023(9) -0.0011(8)
C17 0.0278(8) 0.0191(7) 0.0272(8) 0.0006(6) -0.0019(6) 0.0075(6)
C18 0.0239(7) 0.0207(7) 0.0269(8) -0.0005(6) -0.0064(6) 0.0025(6)
C19 0.0219(7) 0.0218(7) 0.0174(7) 0.0045(5) -0.0011(5) 0.0055(6)
C20 0.0272(8) 0.0198(7) 0.0193(7) 0.0005(5) -0.0024(6) 0.0055(6)
C21 0.0232(7) 0.0235(7) 0.0211(7) 0.0027(6) -0.0036(6) 0.0006(6)
C22 0.0221(7) 0.0263(8) 0.0227(8) 0.0017(6) -0.0017(6) 0.0083(6)
N1 0.0214(6) 0.0233(6) 0.0234(6) 0.0063(5) -0.0002(5) 0.0061(5)
N2 0.0369(8) 0.0206(6) 0.0244(7) 0.0034(5) -0.0045(6) 0.0048(6)
N3 0.0304(7) 0.0235(7) 0.0256(7) 0.0060(5) 0.0006(5) 0.0039(5)
O1 0.0223(5) 0.0251(6) 0.0258(6) 0.0096(4) 0.0033(4) 0.0080(4)
O2 0.0312(6) 0.0318(6) 0.0282(6) 0.0134(5) 0.0026(5) 0.0127(5)
C23 0.0313(9) 0.0426(10) 0.0277(9) -0.0104(7) 0.0110(7) -0.0038(7)
C24 0.0458(12) 0.0707(15) 0.0283(10) -0.0136(9) 0.0092(8) 0.0009(10)
C25 0.0423(12) 0.0776(17) 0.0411(12) -0.0298(12) 0.0082(9) -0.0017(11)
C26 0.0315(10) 0.0510(12) 0.0670(15) -0.0402(12) 0.0097(9) -0.0051(9)
C27 0.0332(10) 0.0338(10) 0.0651(14) -0.0133(9) 0.0157(9) -0.0047(8)
C28 0.0259(8) 0.0308(9) 0.0417(10) -0.0102(7) 0.0123(7) -0.0039(7)
C29 0.0324(9) 0.0313(9) 0.0386(10) 0.0044(7) 0.0108(7) 0.0014(7)
C30 0.0284(8) 0.0395(10) 0.0284(8) -0.0050(7) 0.0068(7) -0.0031(7)
C31 0.0384(10) 0.0641(14) 0.0310(10) -0.0076(9) 0.0012(8) -0.0007(9)
C32 0.0485(13) 0.0816(18) 0.0405(12) -0.0271(12) 0.0013(10) -0.0161(12)
C33 0.0655(16) 0.0561(14) 0.0649(16) -0.0351(12) 0.0194(12) -0.0325(12)
C34 0.0624(14) 0.0364(11) 0.0526(13) -0.0104(9) 0.0189(11) -0.0211(10)
C35 0.0358(9) 0.0320(9) 0.0310(9) -0.0065(7) 0.0113(7) -0.0097(7)
N4 0.0455(9) 0.0389(9) 0.0286(8) -0.0015(6) 0.0125(7) -0.0077(7)
C36 0.0249(16) 0.0274(16) 0.0276(16) 0.0033(12) 0.0070(12) 0.0055(12)
C37 0.0585(13) 0.0294(9) 0.0447(11) 0.0079(8) -0.0246(10) -0.0161(9)
C38 0.0661(15) 0.0324(10) 0.0483(12) 0.0155(9) -0.0303(11) -0.0183(10)
C39 0.0681(15) 0.0315(10) 0.0465(12) 0.0141(9) -0.0301(11) -0.0203(10)
O3 0.0363(13) 0.0364(13) 0.0256(12) 0.0162(10) 0.0068(10) 0.0095(10)
O4 0.0410(14) 0.0374(14) 0.0358(14) 0.0203(11) 0.0083(11) 0.0091(11)

loop_
_atom_type_symbol
_atom_type_description
_atom_type_scat_dispersion_real
_atom_type_scat_dispersion_imag
_atom_type_scat_source
C C 0.0033 0.0016 'International Tables Vol C Tables 4.2.6.8 and 6.1.1.4'
H H 0.0000 0.0000 'International Tables Vol C Tables 4.2.6.8 and 6.1.1.4'
N N 0.0061 0.0033 'International Tables Vol C Tables 4.2.6.8 and 6.1.1.4'
O O 0.0106 0.0060 'International Tables Vol C Tables 4.2.6.8 and 6.1.1.4'

loop_
_geom_angle_atom_site_label_1
_geom_angle_atom_site_label_2
_geom_angle_atom_site_label_3
_geom_angle
_geom_angle_site_symmetry_1
_geom_angle_site_symmetry_3
C2 C1 C6 117.75(13) . .
C2 C1 C7 121.15(13) . .
C6 C1 C7 121.09(13) . .
O1 C2 C3 122.04(13) . .
O1 C2 C1 116.47(13) . .
C3 C2 C1 121.48(13) . .
C4 C3 C2 119.26(14) . .
C4 C3 H3 120.4 . .
C2 C3 H3 120.4 . .
C5 C4 C3 120.92(15) . .
C5 C4 H4 119.5 . .
C3 C4 H4 119.5 . .
C4 C5 C6 119.19(14) . .
C4 C5 H5 120.4 . .
C6 C5 H5 120.4 . .
O2 C6 C5 121.79(13) . .
O2 C6 C1 116.83(13) . .
C5 C6 C1 121.37(14) . .
C1 C7 H7A 109.5 . .
C1 C7 H7B 109.5 . .
H7A C7 H7B 109.5 . .
C1 C7 H7C 109.5 . .
H7A C7 H7C 109.5 . .
H7B C7 H7C 109.5 . .
N2 C8 C9 120.15(14) . .
N2 C8 C12 117.65(15) . .
C9 C8 C12 122.21(15) . .
N3 C9 C8 120.22(14) . .
N3 C9 C13 118.08(15) . .
C8 C9 C13 121.69(15) . .
N3 C10 C11 120.21(14) . .
N3 C10 C14 117.97(15) . .
C11 C10 C14 121.82(15) . .
N2 C11 C10 120.23(14) . .
N2 C11 C15 117.19(15) . .
C10 C11 C15 122.57(15) . .
C8 C12 H12A 109.5 . .
C8 C12 H12B 109.5 . .
H12A C12 H12B 109.5 . .
C8 C12 H12C 109.5 . .
H12A C12 H12C 109.5 . .
H12B C12 H12C 109.5 . .
C9 C13 H13A 109.5 . .
C9 C13 H13B 109.5 . .
H13A C13 H13B 109.5 . .
C9 C13 H13C 109.5 . .
H13A C13 H13C 109.5 . .
H13B C13 H13C 109.5 . .
C10 C14 H14A 109.5 . .
C10 C14 H14B 109.5 . .
H14A C14 H14B 109.5 . .
C10 C14 H14C 109.5 . .
H14A C14 H14C 109.5 . .
H14B C14 H14C 109.5 . .
C11 C15 H15A 109.5 . .
C11 C15 H15B 109.5 . .
H15A C15 H15B 109.5 . .
C11 C15 H15C 109.5 . .
H15A C15 H15C 109.5 . .
H15B C15 H15C 109.5 . .
N1 C17 C18 124.03(14) . .
N1 C17 H17 118.0 . .
C18 C17 H17 118.0 . .
C17 C18 C19 119.47(14) . .
C17 C18 H18 120.3 . .
C19 C18 H18 120.3 . .
C18 C19 C20 116.88(14) . .
C18 C19 C22 120.42(14) . .
C20 C19 C22 122.70(14) . .
C21 C20 C19 119.71(14) . .
C21 C20 H20 120.1 . .
C19 C20 H20 120.1 . .
N1 C21 C20 123.43(14) . .
N1 C21 H21 118.3 . .
C20 C21 H21 118.3 . .
C19 C22 C22 112.07(16) . 2_766
C19 C22 H22A 109.7(11) . .
C22 C22 H22A 106.2(11) 2_766 .
C19 C22 H22B 110.5(11) . .
C22 C22 H22B 109.7(11) 2_766 .
H22A C22 H22B 108.5(16) . .
C17 N1 C21 116.44(13) . .
C11 N2 C8 119.61(14) . .
C10 N3 C9 119.56(13) . .
C2 O1 H1 109.5 . .
C6 O2 H2 109.5 . .
N4 C23 C28 123.03(16) . .
N4 C23 C24 117.41(19) . .
C28 C23 C24 119.56(18) . .
C25 C24 C23 120.7(2) . .
C25 C24 H24 119.6 . .
C23 C24 H24 119.6 . .
C24 C25 C26 120.6(2) . .
C24 C25 H25 119.7 . .
C26 C25 H25 119.7 . .
C27 C26 C25 121.02(19) . .
C27 C26 H26 119.5 . .
C25 C26 H26 119.5 . .
C26 C27 C28 120.3(2) . .
C26 C27 H27 119.8 . .
C28 C27 H27 119.8 . .
C29 C28 C23 118.00(16) . .
C29 C28 C27 124.23(19) . .
C23 C28 C27 117.77(18) . .
C28 C29 C30 119.89(17) . .
C28 C29 H29 120.1 . .
C30 C29 H29 120.1 . .
C29 C30 C35 117.93(16) . .
C29 C30 C31 123.10(19) . .
C35 C30 C31 118.96(17) . .
C32 C31 C30 120.4(2) . .
C32 C31 H31 119.8 . .
C30 C31 H31 119.8 . .
C31 C32 C33 120.8(2) . .
C31 C32 H32 119.6 . .
C33 C32 H32 119.6 . .
C34 C33 C32 120.9(2) . .
C34 C33 H33 119.5 . .
C32 C33 H33 119.5 . .
C33 C34 C35 120.2(2) . .
C33 C34 H34 119.9 . .
C35 C34 H34 119.9 . .
N4 C35 C30 123.05(16) . .
N4 C35 C34 118.38(18) . .
C30 C35 C34 118.56(18) . .
C23 N4 C35 118.09(16) . .
C37 C36 H36A 109.5 . .
C37 C36 H36B 109.5 . .
H36A C36 H36B 109.5 . .
C37 C36 H36C 109.5 . .
H36A C36 H36C 109.5 . .
H36B C36 H36C 109.5 . .
C36 C37 C38 119.4(2) . .
C36 C37 C39 121.0(2) . 2_575
C38 C37 C39 119.5(2) . 2_575
O4 C38 C39 114.4(2) . .
O4 C38 C37 125.4(3) . .
C39 C38 C37 120.11(19) . .
O3 C39 C38 116.3(2) . .
O3 C39 C37 123.2(3) . 2_575
C38 C39 C37 120.4(2) . 2_575
C39 O3 H3A 109.5 . .
C38 O4 H4A 109.5 . .

loop_
_geom_bond_atom_site_label_1
_geom_bond_atom_site_label_2
_geom_bond_distance
_geom_bond_site_symmetry_2
C1 C2 1.399(2) .
C1 C6 1.400(2) .
C1 C7 1.503(2) .
C2 O1 1.3675(17) .
C2 C3 1.389(2) .
C3 C4 1.387(2) .
C3 H3 0.9500 .
C4 C5 1.384(2) .
C4 H4 0.9500 .
C5 C6 1.395(2) .
C5 H5 0.9500 .
C6 O2 1.3656(18) .
C7 H7A 0.9800 .
C7 H7B 0.9800 .
C7 H7C 0.9800 .
C8 N2 1.339(2) .
C8 C9 1.398(2) .
C8 C12 1.501(2) .
C9 N3 1.341(2) .
C9 C13 1.500(2) .
C10 N3 1.338(2) .
C10 C11 1.397(2) .
C10 C14 1.501(2) .
C11 N2 1.339(2) .
C11 C15 1.499(2) .
C12 H12A 0.9800 .
C12 H12B 0.9800 .
C12 H12C 0.9800 .
C13 H13A 0.9800 .
C13 H13B 0.9800 .
C13 H13C 0.9800 .
C14 H14A 0.9800 .
C14 H14B 0.9800 .
C14 H14C 0.9800 .
C15 H15A 0.9800 .
C15 H15B 0.9800 .
C15 H15C 0.9800 .
C17 N1 1.337(2) .
C17 C18 1.382(2) .
C17 H17 0.9500 .
C18 C19 1.388(2) .
C18 H18 0.9500 .
C19 C20 1.392(2) .
C19 C22 1.511(2) .
C20 C21 1.386(2) .
C20 H20 0.9500 .
C21 N1 1.339(2) .
C21 H21 0.9500 .
C22 C22 1.534(3) 2_766
C22 H22A 1.02(2) .
C22 H22B 0.98(2) .
O1 H1 0.8400 .
O2 H2 0.8400 .
C23 N4 1.343(2) .
C23 C28 1.423(3) .
C23 C24 1.430(3) .
C24 C25 1.340(3) .
C24 H24 0.9500 .
C25 C26 1.408(4) .
C25 H25 0.9500 .
C26 C27 1.370(3) .
C26 H26 0.9500 .
C27 C28 1.431(2) .
C27 H27 0.9500 .
C28 C29 1.390(3) .
C29 C30 1.390(3) .
C29 H29 0.9500 .
C30 C35 1.424(3) .
C30 C31 1.425(3) .
C31 C32 1.351(3) .
C31 H31 0.9500 .
C32 C33 1.405(4) .
C32 H32 0.9500 .
C33 C34 1.357(3) .
C33 H33 0.9500 .
C34 C35 1.427(3) .
C34 H34 0.9500 .
C35 N4 1.342(2) .
C36 C37 1.299(4) .
C36 H36A 0.9800 .
C36 H36B 0.9800 .
C36 H36C 0.9800 .
C37 C38 1.392(3) .
C37 C39 1.401(3) 2_575
C38 O4 1.276(3) .
C38 C39 1.383(4) .
C39 O3 1.212(3) .
C39 C37 1.401(3) 2_575
O3 H3A 0.8400 .
O4 H4A 0.8400 .

loop_
_geom_torsion_atom_site_label_1
_geom_torsion_atom_site_label_2
_geom_torsion_atom_site_label_3
_geom_torsion_atom_site_label_4
_geom_torsion
_geom_torsion_site_symmetry_1
_geom_torsion_site_symmetry_4
C6 C1 C2 O1 -179.10(12) . .
C7 C1 C2 O1 1.6(2) . .
C6 C1 C2 C3 1.2(2) . .
C7 C1 C2 C3 -178.01(14) . .
O1 C2 C3 C4 -179.66(14) . .
C1 C2 C3 C4 0.0(2) . .
C2 C3 C4 C5 -0.9(2) . .
C3 C4 C5 C6 0.5(2) . .
C4 C5 C6 O2 -179.54(14) . .
C4 C5 C6 C1 0.8(2) . .
C2 C1 C6 O2 178.68(13) . .
C7 C1 C6 O2 -2.1(2) . .
C2 C1 C6 C5 -1.6(2) . .
C7 C1 C6 C5 177.63(14) . .
N2 C8 C9 N3 -0.1(2) . .
C12 C8 C9 N3 -179.85(16) . .
N2 C8 C9 C13 179.08(15) . .
C12 C8 C9 C13 -0.7(3) . .
N3 C10 C11 N2 1.0(2) . .
C14 C10 C11 N2 -178.18(16) . .
N3 C10 C11 C15 -179.90(16) . .
C14 C10 C11 C15 1.0(3) . .
N1 C17 C18 C19 -0.6(3) . .
C17 C18 C19 C20 -1.1(2) . .
C17 C18 C19 C22 178.68(14) . .
C18 C19 C20 C21 1.6(2) . .
C22 C19 C20 C21 -178.22(14) . .
C19 C20 C21 N1 -0.4(2) . .
C18 C19 C22 C22 67.6(2) . 2_766
C20 C19 C22 C22 -112.58(19) . 2_766
C18 C17 N1 C21 1.9(2) . .
C20 C21 N1 C17 -1.4(2) . .
C10 C11 N2 C8 -1.8(2) . .
C15 C11 N2 C8 179.04(16) . .
C9 C8 N2 C11 1.3(2) . .
C12 C8 N2 C11 -178.86(16) . .
C11 C10 N3 C9 0.3(2) . .
C14 C10 N3 C9 179.50(15) . .
C8 C9 N3 C10 -0.8(2) . .
C13 C9 N3 C10 -179.93(15) . .
N4 C23 C24 C25 -178.74(19) . .
C28 C23 C24 C25 1.4(3) . .
C23 C24 C25 C26 -0.8(3) . .
C24 C25 C26 C27 -0.6(3) . .
C25 C26 C27 C28 1.5(3) . .
N4 C23 C28 C29 0.0(3) . .
C24 C23 C28 C29 179.84(17) . .
N4 C23 C28 C27 179.64(17) . .
C24 C23 C28 C27 -0.5(3) . .
C26 C27 C28 C29 178.72(18) . .
C26 C27 C28 C23 -0.9(3) . .
C23 C28 C29 C30 -0.7(3) . .
C27 C28 C29 C30 179.61(17) . .
C28 C29 C30 C35 1.0(3) . .
C28 C29 C30 C31 -177.69(17) . .
C29 C30 C31 C32 177.6(2) . .
C35 C30 C31 C32 -1.0(3) . .
C30 C31 C32 C33 1.8(4) . .
C31 C32 C33 C34 -0.8(4) . .
C32 C33 C34 C35 -1.0(4) . .
C29 C30 C35 N4 -0.4(3) . .
C31 C30 C35 N4 178.28(18) . .
C29 C30 C35 C34 -179.39(18) . .
C31 C30 C35 C34 -0.7(3) . .
C33 C34 C35 N4 -177.3(2) . .
C33 C34 C35 C30 1.7(3) . .
C28 C23 N4 C35 0.6(3) . .
C24 C23 N4 C35 -179.31(17) . .
C30 C35 N4 C23 -0.3(3) . .
C34 C35 N4 C23 178.64(18) . .
C36 C37 C38 O4 -0.3(4) . .
C39 C37 C38 O4 -175.1(2) 2_575 .
C36 C37 C38 C39 175.2(2) . .
C39 C37 C38 C39 0.4(3) 2_575 .
O4 C38 C39 O3 -7.8(3) . .
C37 C38 C39 O3 176.2(2) . .
O4 C38 C39 C37 175.6(2) . 2_575
C37 C38 C39 C37 -0.4(3) . 2_575
